data_1555937
loop_
_publ_author_name
'Xiao, Yu'
'Lin, Jun-Bing'
'Zhao, Yin-Na'
'Liu, Jin-Yu'
'Xu, Peng-Fei'

_publ_section_title
;
 Exploring the Reactivity of Nitro-Activated 1,3-Enynes in an
 Organocatalytic One-Pot, Three-Component Coupling Reaction: A Tandem
 Catalytic Approach to a Novel 3-Nitrochroman Scaffold.
;
_journal_issue 24
_journal_name_full 'Organic letters'
_journal_page_first 6276
_journal_page_last 6279
_journal_paper_doi 10.1021/acs.orglett.6b03073
_journal_volume 18
_journal_year 2016
_chemical_absolute_configuration ad
_chemical_formula_moiety 'C33 H28 Cl N O6'
_chemical_formula_sum 'C33 H28 Cl N O6'
_chemical_formula_weight 570.01
_space_group_crystal_system orthorhombic
_space_group_IT_number 19
_space_group_name_Hall 'P 2ac 2ab'
_space_group_name_H-M_alt 'P 21 21 21'
_atom_sites_solution_hydrogens geom
_atom_sites_solution_primary direct
_atom_sites_solution_secondary difmap
_audit_creation_date 2016-05-25
_audit_creation_method
;
Olex2 1.2
(compiled 2016.02.19 svn.r3266 for OlexSys, GUI svn.r5155)
;
_cell_angle_alpha 90.00
_cell_angle_beta 90.00
_cell_angle_gamma 90.00
_cell_formula_units_Z 4
_cell_length_a 8.8021(4)
_cell_length_b 9.9889(5)
_cell_length_c 32.4893(17)
_cell_measurement_reflns_used 1689
_cell_measurement_temperature 292.35(10)
_cell_measurement_theta_max 22.6570
_cell_measurement_theta_min 3.8900
_cell_volume 2856.6(2)
_computing_cell_refinement
;
CrysAlisPro, Agilent Technologies,
Version 1.171.37.35 (release 13-08-2014 CrysAlis171 .NET)
(compiled Aug 13 2014,18:06:01)
;
_computing_data_collection
;
CrysAlisPro, Agilent Technologies,
Version 1.171.37.35 (release 13-08-2014 CrysAlis171 .NET)
(compiled Aug 13 2014,18:06:01)
;
_computing_data_reduction
;
CrysAlisPro, Agilent Technologies,
Version 1.171.37.35 (release 13-08-2014 CrysAlis171 .NET)
(compiled Aug 13 2014,18:06:01)
;
_computing_molecular_graphics 'Olex2 (Dolomanov et al., 2009)'
_computing_publication_material 'Olex2 (Dolomanov et al., 2009)'
_computing_structure_refinement 'ShelXL (Sheldrick, 2015)'
_computing_structure_solution 'ShelXS (Sheldrick, 2008)'
_diffrn_ambient_environment air
_diffrn_ambient_temperature 292.35(10)
_diffrn_detector 'CCD plate'
_diffrn_detector_area_resol_mean 16.0733
_diffrn_detector_type Eos
_diffrn_measured_fraction_theta_full 0.996
_diffrn_measured_fraction_theta_max 0.997
_diffrn_measurement_details
;
#__ type_ start__ end____ width___ exp.time_
  1 omega -113.00  -84.00   1.0000    6.0000
omega____ theta____ kappa____ phi______ frames
    -      -23.8858  178.0000   90.0000 29

#__ type_ start__ end____ width___ exp.time_
  2 omega  -19.00   93.00   1.0000    6.0000
omega____ theta____ kappa____ phi______ frames
    -       27.0108   38.0000 -120.0000 112

#__ type_ start__ end____ width___ exp.time_
  3 omega   63.00   89.00   1.0000    6.0000
omega____ theta____ kappa____ phi______ frames
    -       27.0108   57.0000  120.0000 26
;
_diffrn_measurement_device 'four-circle diffractometer'
_diffrn_measurement_device_type 'SuperNova, Dual, Cu at zero, Eos'
_diffrn_measurement_method '\w scans'
_diffrn_orient_matrix_UB_11 0.0669865000
_diffrn_orient_matrix_UB_12 -0.0024601000
_diffrn_orient_matrix_UB_13 -0.0121164000
_diffrn_orient_matrix_UB_21 -0.0447958000
_diffrn_orient_matrix_UB_22 -0.0043493000
_diffrn_orient_matrix_UB_23 -0.0180861000
_diffrn_orient_matrix_UB_31 -0.0003647000
_diffrn_orient_matrix_UB_32 0.0708545000
_diffrn_orient_matrix_UB_33 -0.0015491000
_diffrn_radiation_monochromator mirror
_diffrn_radiation_probe x-ray
_diffrn_radiation_type MoK\a
_diffrn_radiation_wavelength 0.71073
_diffrn_reflns_av_R_equivalents 0.0335
_diffrn_reflns_av_unetI/netI 0.0707
_diffrn_reflns_limit_h_max 10
_diffrn_reflns_limit_h_min -6
_diffrn_reflns_limit_k_max 12
_diffrn_reflns_limit_k_min -10
_diffrn_reflns_limit_l_max 30
_diffrn_reflns_limit_l_min -40
_diffrn_reflns_number 7026
_diffrn_reflns_theta_full 25.50
_diffrn_reflns_theta_max 26.02
_diffrn_reflns_theta_min 3.33
_diffrn_source 'SuperNova (Mo) X-ray Source'
_exptl_absorpt_coefficient_mu 0.181
_exptl_absorpt_correction_T_max 1.00000
_exptl_absorpt_correction_T_min 0.98391
_exptl_absorpt_correction_type multi-scan
_exptl_absorpt_process_details
;
CrysAlisPro, Agilent Technologies,
Version 1.171.37.35 (release 13-08-2014 CrysAlis171 .NET)
(compiled Aug 13 2014,18:06:01)
Empirical absorption correction using spherical harmonics,
 implemented in SCALE3 ABSPACK scaling algorithm.
;
_exptl_crystal_colour 'clear light colourless'
_exptl_crystal_colour_lustre clear
_exptl_crystal_colour_modifier light
_exptl_crystal_colour_primary colourless
_exptl_crystal_density_diffrn 1.325
_exptl_crystal_density_method 'not measured'
_exptl_crystal_description block
_exptl_crystal_F_000 1192
_exptl_crystal_size_max 0.25
_exptl_crystal_size_mid 0.21
_exptl_crystal_size_min 0.14
_refine_diff_density_max 0.296
_refine_diff_density_min -0.259
_refine_diff_density_rms 0.042
_refine_ls_abs_structure_details 'Flack H D (1983), Acta Cryst. A39, 876-881'
_refine_ls_abs_structure_Flack -0.05(14)
_refine_ls_extinction_method none
_refine_ls_goodness_of_fit_ref 1.088
_refine_ls_hydrogen_treatment constr
_refine_ls_matrix_type full
_refine_ls_number_parameters 372
_refine_ls_number_reflns 4951
_refine_ls_number_restraints 0
_refine_ls_restrained_S_all 1.088
_refine_ls_R_factor_all 0.0914
_refine_ls_R_factor_gt 0.0584
_refine_ls_shift/su_max 0.001
_refine_ls_shift/su_mean 0.000
_refine_ls_structure_factor_coef Fsqd
_refine_ls_weighting_details 'calc w=1/[\s^2^(Fo^2^)+(0.0313P)^2^+0.2907P] where P=(Fo^2^+2Fc^2^)/3'
_refine_ls_weighting_scheme calc
_refine_ls_wR_factor_gt 0.1008
_refine_ls_wR_factor_ref 0.1205
_reflns_number_gt 3421
_reflns_number_total 4951
_reflns_threshold_expression >2sigma(I)
_cod_data_source_file ol6b03073_si_001.cif
_cod_data_source_block xiaon_0524
_cod_database_code 1555937
_reflns_odcompleteness_completeness 99.52
_reflns_odcompleteness_iscentric 1
_reflns_odcompleteness_theta 26.32
_olex2_refinement_description
;
1. Fixed Uiso
 At 1.2 times of:
  All C(H) groups, All C(H,H) groups
 At 1.5 times of:
  All C(H,H,H) groups
2.a Ternary CH refined with riding coordinates:
 C7(H7)
2.b Secondary CH2 refined with riding coordinates:
 C2AA(H2AA,H2AB), C24(H24A,H24B)
2.c Aromatic/amide H refined with riding coordinates:
 C0AA(H0AA), C2(H2), C4(H4), C9(H9), C11(H11), C12(H12), C13(H13), C17(H17),
 C18(H18), C19(H19), C20(H20), C21(H21), C27(H27), C28(H28), C29(H29), C30(H30),
  C31(H31)
2.d Idealised Me refined as rotating group:
 C22(H22A,H22B,H22C), C23(H23A,H23B,H23C)
;
_olex2_date_sample_data_collection 2016-05-25
_olex2_submission_special_instructions 'No special instructions were received'

loop_
_space_group_symop_id
_space_group_symop_operation_xyz
1 'x, y, z'
2 '-x+1/2, -y, z+1/2'
3 'x+1/2, -y+1/2, -z'
4 '-x, y+1/2, -z+1/2'

loop_
_atom_site_label
_atom_site_type_symbol
_atom_site_fract_x
_atom_site_fract_y
_atom_site_fract_z
_atom_site_U_iso_or_equiv
_atom_site_adp_type
_atom_site_occupancy
_atom_site_calc_flag
_atom_site_refinement_flags_posn
Cl1 Cl 0.74610(15) 0.73883(14) -0.00232(4) 0.0771(4) Uani 1 d .
O1 O 0.9161(3) 1.1427(2) -0.10087(8) 0.0412(6) Uani 1 d .
O2 O 1.3332(3) 1.2425(3) -0.01302(8) 0.0604(8) Uani 1 d .
O3 O 1.3508(3) 0.8642(3) -0.10118(8) 0.0519(7) Uani 1 d .
O4 O 0.7410(3) 0.8306(3) -0.16229(9) 0.0562(8) Uani 1 d .
O5 O 0.8996(4) 0.8338(4) -0.21169(10) 0.0872(12) Uani 1 d .
O6 O 0.9984(4) 1.3355(3) -0.17940(9) 0.0653(9) Uani 1 d .
N1 N 0.8533(4) 0.8750(3) -0.17925(10) 0.0436(8) Uani 1 d .
C0AA C 0.7095(4) 1.1140(4) -0.14424(11) 0.0383(9) Uani 1 d .
H0AA H 0.6679 1.0627 -0.1653 0.046 Uiso 1 calc R
C1 C 1.0617(4) 1.1114(3) -0.08750(11) 0.0336(8) Uani 1 d .
C2 C 1.1203(4) 1.1969(4) -0.05805(11) 0.0401(9) Uani 1 d .
H2 H 1.0656 1.2706 -0.0488 0.048 Uiso 1 calc R
C2AA C 1.0433(4) 1.0575(4) -0.18896(11) 0.0428(10) Uani 1 d .
H2AA H 1.1134 1.1162 -0.1746 0.051 Uiso 1 calc R
H2AB H 1.1034 0.9932 -0.2043 0.051 Uiso 1 calc R
C3 C 1.2632(4) 1.1685(4) -0.04297(11) 0.0402(9) Uani 1 d .
C4 C 1.3452(4) 1.0593(4) -0.05696(12) 0.0432(10) Uani 1 d .
H4 H 1.4422 1.0430 -0.0468 0.052 Uiso 1 calc R
C5 C 1.2833(4) 0.9755(3) -0.08576(11) 0.0359(9) Uani 1 d .
C6 C 1.1371(4) 0.9999(3) -0.10132(11) 0.0318(8) Uani 1 d .
C7 C 1.0600(4) 0.9005(3) -0.12937(11) 0.0343(9) Uani 1 d .
H7 H 1.1381 0.8623 -0.1474 0.041 Uiso 1 calc R
C8 C 0.9919(4) 0.7861(3) -0.10447(11) 0.0366(9) Uani 1 d .
C9 C 0.9086(4) 0.8104(4) -0.06901(12) 0.0414(10) Uani 1 d .
H9 H 0.8894 0.8980 -0.0608 0.050 Uiso 1 calc R
C10 C 0.8544(5) 0.7052(4) -0.04592(12) 0.0490(11) Uani 1 d .
C11 C 0.8841(5) 0.5745(4) -0.05690(15) 0.0588(13) Uani 1 d .
H11 H 0.8493 0.5038 -0.0408 0.071 Uiso 1 calc R
C12 C 0.9663(6) 0.5508(4) -0.09208(15) 0.0664(14) Uani 1 d .
H12 H 0.9864 0.4630 -0.1000 0.080 Uiso 1 calc R
C13 C 1.0195(5) 0.6548(4) -0.11587(13) 0.0517(11) Uani 1 d .
H13 H 1.0742 0.6368 -0.1397 0.062 Uiso 1 calc R
C14 C 0.9491(4) 0.9814(3) -0.15676(11) 0.0338(8) Uani 1 d .
C15 C 0.8482(4) 1.0761(3) -0.13321(10) 0.0318(8) Uani 1 d .
C16 C 0.6093(4) 1.2208(4) -0.12963(12) 0.0383(9) Uani 1 d .
C17 C 0.6424(5) 1.3096(4) -0.09852(14) 0.0543(11) Uani 1 d .
H17 H 0.7335 1.3005 -0.0843 0.065 Uiso 1 calc R
C18 C 0.5443(5) 1.4116(5) -0.08777(17) 0.0748(16) Uani 1 d .
H18 H 0.5694 1.4704 -0.0666 0.090 Uiso 1 calc R
C19 C 0.4083(5) 1.4257(5) -0.10880(17) 0.0706(15) Uani 1 d .
H19 H 0.3423 1.4952 -0.1021 0.085 Uiso 1 calc R
C20 C 0.3712(5) 1.3381(5) -0.13910(16) 0.0671(13) Uani 1 d .
H20 H 0.2792 1.3466 -0.1529 0.080 Uiso 1 calc R
C21 C 0.4695(4) 1.2368(4) -0.14942(13) 0.0533(11) Uani 1 d .
H21 H 0.4424 1.1772 -0.1701 0.064 Uiso 1 calc R
C22 C 1.2621(6) 1.3639(5) -0.00097(15) 0.0804(16) Uani 1 d .
H22A H 1.2482 1.4200 -0.0247 0.121 Uiso 1 calc GR
H22B H 1.3250 1.4093 0.0187 0.121 Uiso 1 calc GR
H22C H 1.1652 1.3445 0.0112 0.121 Uiso 1 calc GR
C23 C 1.5001(5) 0.8311(5) -0.08675(14) 0.0637(13) Uani 1 d .
H23A H 1.5345 0.7510 -0.1001 0.096 Uiso 1 calc GR
H23B H 1.4973 0.8170 -0.0575 0.096 Uiso 1 calc GR
H23C H 1.5685 0.9032 -0.0929 0.096 Uiso 1 calc GR
C24 C 0.9523(5) 1.1412(4) -0.21952(11) 0.0468(10) Uani 1 d .
H24A H 1.0088 1.1469 -0.2451 0.056 Uiso 1 calc R
H24B H 0.8574 1.0956 -0.2253 0.056 Uiso 1 calc R
C25 C 0.9172(5) 1.2816(4) -0.20481(12) 0.0460(10) Uani 1 d .
C26 C 0.7839(5) 1.3533(4) -0.22264(12) 0.0449(10) Uani 1 d .
C27 C 0.7386(6) 1.4710(4) -0.20344(15) 0.0653(13) Uani 1 d .
H27 H 0.7911 1.5020 -0.1805 0.078 Uiso 1 calc R
C28 C 0.6170(7) 1.5412(5) -0.21818(19) 0.0891(18) Uani 1 d .
H28 H 0.5875 1.6204 -0.2054 0.107 Uiso 1 calc R
C29 C 0.5379(6) 1.4947(5) -0.25188(19) 0.0850(17) Uani 1 d .
H29 H 0.4531 1.5410 -0.2613 0.102 Uiso 1 calc R
C30 C 0.5841(6) 1.3808(5) -0.27146(17) 0.0755(16) Uani 1 d .
H30 H 0.5335 1.3519 -0.2950 0.091 Uiso 1 calc R
C31 C 0.7051(5) 1.3087(4) -0.25652(13) 0.0571(12) Uani 1 d .
H31 H 0.7337 1.2294 -0.2694 0.069 Uiso 1 calc R

loop_
_atom_site_aniso_label
_atom_site_aniso_U_11
_atom_site_aniso_U_22
_atom_site_aniso_U_33
_atom_site_aniso_U_23
_atom_site_aniso_U_13
_atom_site_aniso_U_12
Cl1 0.0734(8) 0.0976(8) 0.0603(7) 0.0295(7) 0.0139(7) 0.0055(8)
O1 0.0315(13) 0.0473(15) 0.0448(16) -0.0141(13) -0.0105(12) 0.0094(13)
O2 0.0565(18) 0.0623(18) 0.0624(19) -0.0156(17) -0.0239(16) 0.0005(17)
O3 0.0385(15) 0.0543(17) 0.0630(19) -0.0055(15) -0.0060(15) 0.0167(15)
O4 0.0478(17) 0.0582(17) 0.0626(19) -0.0131(15) 0.0021(16) -0.0119(16)
O5 0.106(3) 0.092(2) 0.064(2) -0.045(2) 0.028(2) -0.022(2)
O6 0.0584(19) 0.0598(18) 0.078(2) -0.0106(17) -0.0306(19) 0.0048(17)
N1 0.047(2) 0.044(2) 0.0398(19) -0.0069(17) -0.0023(18) 0.0045(18)
C0AA 0.036(2) 0.040(2) 0.038(2) -0.0034(18) -0.0061(18) 0.0044(18)
C1 0.0284(18) 0.038(2) 0.034(2) 0.0028(17) -0.0006(17) 0.0006(18)
C2 0.037(2) 0.041(2) 0.043(2) -0.0029(19) -0.0044(19) 0.0034(18)
C2AA 0.042(2) 0.044(2) 0.043(2) 0.0008(19) 0.0080(19) 0.007(2)
C3 0.035(2) 0.044(2) 0.041(2) -0.0012(18) -0.0053(19) -0.009(2)
C4 0.0280(19) 0.054(2) 0.048(2) 0.008(2) -0.0023(19) 0.003(2)
C5 0.033(2) 0.0339(19) 0.041(2) 0.0054(18) 0.0010(18) 0.0033(18)
C6 0.0295(18) 0.035(2) 0.0312(19) 0.0022(17) 0.0000(17) -0.0003(17)
C7 0.0334(19) 0.0344(19) 0.035(2) -0.0003(17) 0.0016(17) 0.0064(18)
C8 0.037(2) 0.0331(19) 0.039(2) 0.0035(17) -0.0097(19) 0.0008(18)
C9 0.046(2) 0.035(2) 0.042(2) 0.0058(18) -0.007(2) -0.0021(19)
C10 0.044(2) 0.058(3) 0.045(2) 0.016(2) -0.007(2) -0.004(2)
C11 0.064(3) 0.047(3) 0.066(3) 0.018(2) -0.019(3) -0.013(2)
C12 0.094(4) 0.036(2) 0.070(3) 0.002(2) -0.016(3) 0.003(3)
C13 0.066(3) 0.036(2) 0.053(3) 0.000(2) 0.001(2) 0.002(2)
C14 0.0348(19) 0.0332(18) 0.0334(19) -0.0028(17) -0.0034(17) 0.0010(18)
C15 0.0297(18) 0.0361(19) 0.0296(19) 0.0018(17) -0.0006(17) 0.0030(17)
C16 0.0311(19) 0.041(2) 0.042(2) 0.0021(19) -0.0020(17) 0.0023(18)
C17 0.037(2) 0.053(2) 0.074(3) -0.012(2) -0.010(2) 0.010(2)
C18 0.057(3) 0.066(3) 0.102(4) -0.033(3) -0.010(3) 0.019(3)
C19 0.046(3) 0.058(3) 0.108(5) -0.005(3) 0.002(3) 0.019(3)
C20 0.036(2) 0.076(3) 0.090(4) 0.000(3) -0.013(3) 0.018(3)
C21 0.036(2) 0.060(3) 0.064(3) -0.001(2) -0.010(2) 0.010(2)
C22 0.086(4) 0.078(3) 0.078(4) -0.038(3) -0.032(3) 0.010(3)
C23 0.037(2) 0.073(3) 0.081(3) 0.009(3) 0.001(2) 0.021(2)
C24 0.052(3) 0.052(2) 0.037(2) 0.007(2) 0.004(2) 0.003(2)
C25 0.043(2) 0.052(3) 0.043(2) 0.009(2) 0.003(2) -0.005(2)
C26 0.043(2) 0.044(2) 0.047(2) 0.012(2) -0.011(2) -0.007(2)
C27 0.076(3) 0.054(3) 0.065(3) 0.002(2) -0.020(3) 0.015(3)
C28 0.097(4) 0.063(3) 0.108(5) -0.010(3) -0.030(4) 0.033(3)
C29 0.068(4) 0.071(3) 0.116(5) 0.004(3) -0.033(4) 0.016(3)
C30 0.072(4) 0.067(3) 0.088(4) 0.013(3) -0.045(3) -0.008(3)
C31 0.062(3) 0.050(2) 0.059(3) 0.007(2) -0.013(2) -0.006(2)

loop_
_atom_type_symbol
_atom_type_description
_atom_type_scat_dispersion_real
_atom_type_scat_dispersion_imag
_atom_type_scat_source
C C 0.0033 0.0016 'International Tables Vol C Tables 4.2.6.8 and 6.1.1.4'
H H 0.0000 0.0000 'International Tables Vol C Tables 4.2.6.8 and 6.1.1.4'
Cl Cl 0.1484 0.1585 'International Tables Vol C Tables 4.2.6.8 and 6.1.1.4'
N N 0.0061 0.0033 'International Tables Vol C Tables 4.2.6.8 and 6.1.1.4'
O O 0.0106 0.0060 'International Tables Vol C Tables 4.2.6.8 and 6.1.1.4'

loop_
_geom_angle_atom_site_label_1
_geom_angle_atom_site_label_2
_geom_angle_atom_site_label_3
_geom_angle
C15 O1 C1 122.0(3)
C3 O2 C22 117.3(3)
C5 O3 C23 118.0(3)
O4 N1 C14 118.8(3)
O5 N1 O4 123.2(4)
O5 N1 C14 117.8(3)
C15 C0AA H0AA 113.8
C15 C0AA C16 132.4(4)
C16 C0AA H0AA 113.8
C2 C1 O1 114.9(3)
C6 C1 O1 121.8(3)
C6 C1 C2 123.2(3)
C1 C2 H2 121.3
C3 C2 C1 117.3(4)
C3 C2 H2 121.3
H2AA C2AA H2AB 107.4
C14 C2AA H2AA 108.4
C14 C2AA H2AB 108.4
C24 C2AA H2AA 108.4
C24 C2AA H2AB 108.4
C24 C2AA C14 115.6(3)
O2 C3 C2 123.5(4)
O2 C3 C4 115.1(3)
C2 C3 C4 121.4(4)
C3 C4 H4 120.0
C5 C4 C3 120.0(3)
C5 C4 H4 120.0
O3 C5 C4 125.4(3)
O3 C5 C6 114.3(3)
C4 C5 C6 120.3(3)
C1 C6 C5 117.8(3)
C1 C6 C7 120.9(3)
C5 C6 C7 121.0(3)
C6 C7 H7 107.6
C6 C7 C8 110.5(3)
C6 C7 C14 106.7(3)
C8 C7 H7 107.6
C8 C7 C14 116.6(3)
C14 C7 H7 107.6
C9 C8 C7 121.2(3)
C13 C8 C7 120.0(3)
C13 C8 C9 118.8(3)
C8 C9 H9 119.9
C10 C9 C8 120.1(4)
C10 C9 H9 119.9
C9 C10 Cl1 119.1(3)
C9 C10 C11 121.1(4)
C11 C10 Cl1 119.8(3)
C10 C11 H11 120.7
C12 C11 C10 118.6(4)
C12 C11 H11 120.7
C11 C12 H12 119.5
C11 C12 C13 121.0(4)
C13 C12 H12 119.5
C8 C13 H13 119.8
C12 C13 C8 120.4(4)
C12 C13 H13 119.8
N1 C14 C7 105.0(3)
C2AA C14 N1 108.3(3)
C2AA C14 C7 108.0(3)
C15 C14 N1 110.5(3)
C15 C14 C2AA 110.7(3)
C15 C14 C7 114.1(3)
O1 C15 C14 115.7(3)
C0AA C15 O1 117.8(3)
C0AA C15 C14 125.8(3)
C17 C16 C0AA 125.5(3)
C17 C16 C21 116.8(4)
C21 C16 C0AA 117.7(4)
C16 C17 H17 119.0
C16 C17 C18 121.9(4)
C18 C17 H17 119.0
C17 C18 H18 120.3
C17 C18 C19 119.4(4)
C19 C18 H18 120.3
C18 C19 H19 120.0
C20 C19 C18 120.0(5)
C20 C19 H19 120.0
C19 C20 H20 120.0
C19 C20 C21 120.1(4)
C21 C20 H20 120.0
C16 C21 H21 119.1
C20 C21 C16 121.8(4)
C20 C21 H21 119.1
O2 C22 H22A 109.5
O2 C22 H22B 109.5
O2 C22 H22C 109.5
H22A C22 H22B 109.5
H22A C22 H22C 109.5
H22B C22 H22C 109.5
O3 C23 H23A 109.5
O3 C23 H23B 109.5
O3 C23 H23C 109.5
H23A C23 H23B 109.5
H23A C23 H23C 109.5
H23B C23 H23C 109.5
C2AA C24 H24A 108.7
C2AA C24 H24B 108.7
H24A C24 H24B 107.6
C25 C24 C2AA 114.2(3)
C25 C24 H24A 108.7
C25 C24 H24B 108.7
O6 C25 C24 120.3(4)
O6 C25 C26 120.8(4)
C26 C25 C24 118.9(4)
C27 C26 C25 117.3(4)
C31 C26 C25 123.5(4)
C31 C26 C27 119.2(4)
C26 C27 H27 119.9
C28 C27 C26 120.1(5)
C28 C27 H27 119.9
C27 C28 H28 120.0
C27 C28 C29 120.1(5)
C29 C28 H28 120.0
C28 C29 H29 120.0
C30 C29 C28 120.0(5)
C30 C29 H29 120.0
C29 C30 H30 119.9
C29 C30 C31 120.2(5)
C31 C30 H30 119.9
C26 C31 H31 119.9
C30 C31 C26 120.3(4)
C30 C31 H31 119.9

loop_
_geom_bond_atom_site_label_1
_geom_bond_atom_site_label_2
_geom_bond_distance
Cl1 C10 1.740(4)
O1 C1 1.388(4)
O1 C15 1.380(4)
O2 C3 1.369(4)
O2 C22 1.419(5)
O3 C5 1.356(4)
O3 C23 1.434(5)
O4 N1 1.216(4)
O5 N1 1.203(4)
O6 C25 1.217(4)
N1 C14 1.541(5)
C0AA H0AA 0.9300
C0AA C15 1.327(5)
C0AA C16 1.464(5)
C1 C2 1.383(5)
C1 C6 1.372(4)
C2 H2 0.9300
C2 C3 1.379(5)
C2AA H2AA 0.9700
C2AA H2AB 0.9700
C2AA C14 1.536(5)
C2AA C24 1.525(5)
C3 C4 1.384(5)
C4 H4 0.9300
C4 C5 1.369(5)
C5 C6 1.404(5)
C6 C7 1.509(5)
C7 H7 0.9800
C7 C8 1.524(5)
C7 C14 1.548(5)
C8 C9 1.387(5)
C8 C13 1.384(5)
C9 H9 0.9300
C9 C10 1.376(5)
C10 C11 1.379(6)
C11 H11 0.9300
C11 C12 1.373(6)
C12 H12 0.9300
C12 C13 1.377(6)
C13 H13 0.9300
C14 C15 1.507(5)
C16 C17 1.376(5)
C16 C21 1.397(5)
C17 H17 0.9300
C17 C18 1.381(5)
C18 H18 0.9300
C18 C19 1.386(6)
C19 H19 0.9300
C19 C20 1.357(6)
C20 H20 0.9300
C20 C21 1.373(6)
C21 H21 0.9300
C22 H22A 0.9600
C22 H22B 0.9600
C22 H22C 0.9600
C23 H23A 0.9600
C23 H23B 0.9600
C23 H23C 0.9600
C24 H24A 0.9700
C24 H24B 0.9700
C24 C25 1.513(5)
C25 C26 1.492(5)
C26 C27 1.389(5)
C26 C31 1.376(5)
C27 H27 0.9300
C27 C28 1.366(6)
C28 H28 0.9300
C28 C29 1.378(7)
C29 H29 0.9300
C29 C30 1.366(7)
C30 H30 0.9300
C30 C31 1.374(6)
C31 H31 0.9300

loop_
_geom_torsion_atom_site_label_1
_geom_torsion_atom_site_label_2
_geom_torsion_atom_site_label_3
_geom_torsion_atom_site_label_4
_geom_torsion
Cl1 C10 C11 C12 178.2(3)
O1 C1 C2 C3 178.5(3)
O1 C1 C6 C5 -179.3(3)
O1 C1 C6 C7 -4.6(5)
O2 C3 C4 C5 177.5(3)
O3 C5 C6 C1 -179.4(3)
O3 C5 C6 C7 5.9(5)
O4 N1 C14 C2AA -159.0(3)
O4 N1 C14 C7 85.8(4)
O4 N1 C14 C15 -37.7(4)
O5 N1 C14 C2AA 25.8(4)
O5 N1 C14 C7 -89.4(4)
O5 N1 C14 C15 147.2(3)
O6 C25 C26 C27 -12.7(6)
O6 C25 C26 C31 167.6(4)
N1 C14 C15 O1 157.3(3)
N1 C14 C15 C0AA -32.6(5)
C0AA C16 C17 C18 177.0(4)
C0AA C16 C21 C20 -177.0(4)
C1 O1 C15 C0AA -179.1(3)
C1 O1 C15 C14 -8.2(4)
C1 C2 C3 O2 -178.2(3)
C1 C2 C3 C4 0.5(5)
C1 C6 C7 C8 -94.6(4)
C1 C6 C7 C14 33.1(4)
C2 C1 C6 C5 -2.6(5)
C2 C1 C6 C7 172.1(3)
C2 C3 C4 C5 -1.3(6)
C2AA C14 C15 O1 -82.7(4)
C2AA C14 C15 C0AA 87.4(4)
C2AA C24 C25 O6 25.1(5)
C2AA C24 C25 C26 -156.2(3)
C3 C4 C5 O3 -178.6(3)
C3 C4 C5 C6 0.2(5)
C4 C5 C6 C1 1.7(5)
C4 C5 C6 C7 -173.0(3)
C5 C6 C7 C8 79.9(4)
C5 C6 C7 C14 -152.4(3)
C6 C1 C2 C3 1.5(5)
C6 C7 C8 C9 45.6(4)
C6 C7 C8 C13 -130.9(4)
C6 C7 C14 N1 -170.3(3)
C6 C7 C14 C2AA 74.3(3)
C6 C7 C14 C15 -49.2(4)
C7 C8 C9 C10 -176.8(4)
C7 C8 C13 C12 175.9(4)
C7 C14 C15 O1 39.3(4)
C7 C14 C15 C0AA -150.6(4)
C8 C7 C14 N1 -46.3(4)
C8 C7 C14 C2AA -161.7(3)
C8 C7 C14 C15 74.8(4)
C8 C9 C10 Cl1 -178.3(3)
C8 C9 C10 C11 1.4(6)
C9 C8 C13 C12 -0.7(6)
C9 C10 C11 C12 -1.6(7)
C10 C11 C12 C13 0.6(7)
C11 C12 C13 C8 0.5(7)
C13 C8 C9 C10 -0.3(6)
C14 C2AA C24 C25 87.0(4)
C14 C7 C8 C9 -76.4(4)
C14 C7 C8 C13 107.1(4)
C15 O1 C1 C2 172.9(3)
C15 O1 C1 C6 -10.1(5)
C15 C0AA C16 C17 -0.8(7)
C15 C0AA C16 C21 177.6(4)
C16 C0AA C15 O1 2.9(6)
C16 C0AA C15 C14 -167.0(4)
C16 C17 C18 C19 0.0(8)
C17 C16 C21 C20 1.5(6)
C17 C18 C19 C20 1.2(8)
C18 C19 C20 C21 -1.1(8)
C19 C20 C21 C16 -0.3(7)
C21 C16 C17 C18 -1.4(6)
C22 O2 C3 C2 -8.3(6)
C22 O2 C3 C4 173.0(4)
C23 O3 C5 C4 -0.7(5)
C23 O3 C5 C6 -179.6(3)
C24 C2AA C14 N1 65.6(4)
C24 C2AA C14 C7 178.8(3)
C24 C2AA C14 C15 -55.7(4)
C24 C25 C26 C27 168.7(4)
C24 C25 C26 C31 -11.1(6)
C25 C26 C27 C28 -179.8(4)
C25 C26 C31 C30 -179.4(4)
C26 C27 C28 C29 0.7(8)
C27 C26 C31 C30 0.8(7)
C27 C28 C29 C30 -2.2(9)
C28 C29 C30 C31 3.0(9)
C29 C30 C31 C26 -2.4(7)
C31 C26 C27 C28 0.0(7)
